data_4088593
loop_
_publ_author_name
'Zhu, Xiancui'
'Li, Yang'
'Wei, Yun'
'Wang, Shaowu'
'Zhou, Shuangliu'
'Zhang, Lijun'

_publ_section_title
;
 Reactivity of 3-Imino-Functionalized Indoles with Rare-Earth-Metal
 Amides: Unexpected Substituent Effects on C--H Activation Pathways and
 Assembly of Rare-Earth-Metal Complexes
;
_journal_issue 11
_journal_name_full Organometallics
_journal_page_first 1838
_journal_paper_doi 10.1021/acs.organomet.6b00221
_journal_volume 35
_journal_year 2016
_chemical_formula_sum 'C49 H70 Cl2 Ho2 Li N7 O Si2'
_chemical_formula_weight 1237.00
_space_group_IT_number 2
_space_group_name_Hall '-P 1'
_space_group_name_H-M_alt 'P -1'
_symmetry_cell_setting triclinic
_symmetry_space_group_name_H-M 'P -1'
_atom_sites_solution_hydrogens geom
_atom_sites_solution_primary direct
_atom_sites_solution_secondary difmap
_audit_creation_method SHELXL-97
_cell_angle_alpha 84.2070(10)
_cell_angle_beta 64.9520(10)
_cell_angle_gamma 78.8930(10)
_cell_formula_units_Z 2
_cell_length_a 15.0287(14)
_cell_length_b 16.0308(15)
_cell_length_c 16.6934(15)
_cell_measurement_reflns_used 9077
_cell_measurement_temperature 293(2)
_cell_measurement_theta_max 26.99
_cell_measurement_theta_min 2.41
_cell_volume 3574.5(6)
_computing_cell_refinement 'Bruker SMART'
_computing_data_collection 'Bruker SMART'
_computing_data_reduction 'Bruker SAINT'
_computing_molecular_graphics 'Bruker SHELXTL'
_computing_publication_material 'Bruker SHELXTL'
_computing_structure_refinement 'SHELXL-97 (Sheldrick, 1997)'
_computing_structure_solution 'SHELXS-97 (Sheldrick, 1990)'
_diffrn_ambient_temperature 293(2)
_diffrn_measured_fraction_theta_full 0.971
_diffrn_measured_fraction_theta_max 0.971
_diffrn_measurement_device_type 'CCD area detector'
_diffrn_measurement_method 'phi and omega scans'
_diffrn_radiation_monochromator graphite
_diffrn_radiation_source 'fine-focus sealed tube'
_diffrn_radiation_type MoK\a
_diffrn_radiation_wavelength 0.71073
_diffrn_reflns_av_R_equivalents 0.0000
_diffrn_reflns_av_sigmaI/netI 0.0751
_diffrn_reflns_limit_h_max 19
_diffrn_reflns_limit_h_min -17
_diffrn_reflns_limit_k_max 20
_diffrn_reflns_limit_k_min -20
_diffrn_reflns_limit_l_max 21
_diffrn_reflns_limit_l_min 0
_diffrn_reflns_number 16074
_diffrn_reflns_theta_full 27.57
_diffrn_reflns_theta_max 27.57
_diffrn_reflns_theta_min 1.29
_exptl_absorpt_coefficient_mu 2.336
_exptl_absorpt_correction_T_max 0.6922
_exptl_absorpt_correction_T_min 0.6040
_exptl_absorpt_correction_type multi-scan
_exptl_crystal_colour colorless
_exptl_crystal_density_diffrn 1.149
_exptl_crystal_density_method 'not measured'
_exptl_crystal_description block
_exptl_crystal_F_000 1240
_exptl_crystal_size_max 0.24
_exptl_crystal_size_mid 0.21
_exptl_crystal_size_min 0.17
_platon_squeeze_details
;
;
_refine_diff_density_max 2.356
_refine_diff_density_min -0.664
_refine_diff_density_rms 0.099
_refine_ls_extinction_method none
_refine_ls_goodness_of_fit_ref 1.016
_refine_ls_hydrogen_treatment constr
_refine_ls_matrix_type full
_refine_ls_number_parameters 592
_refine_ls_number_reflns 16074
_refine_ls_number_restraints 24
_refine_ls_restrained_S_all 1.017
_refine_ls_R_factor_all 0.0853
_refine_ls_R_factor_gt 0.0451
_refine_ls_shift/su_max 0.002
_refine_ls_shift/su_mean 0.000
_refine_ls_structure_factor_coef Fsqd
_refine_ls_weighting_details 'calc w=1/[\s^2^(Fo^2^)+(0.0300P)^2^+0.8636P] where P=(Fo^2^+2Fc^2^)/3'
_refine_ls_weighting_scheme calc
_refine_ls_wR_factor_gt 0.0921
_refine_ls_wR_factor_ref 0.0990
_reflns_number_gt 8967
_reflns_number_total 16074
_reflns_threshold_expression >2sigma(I)
_cod_data_source_file om6b00221_si_002.cif
_cod_data_source_block 101222a_0m
_cod_depositor_comments
;
The following automatic conversions were performed:

data item '_symmetry_cell_setting' value 'Triclinic' was changed to
'triclinic' in accordance with the
/home/saulius/struct/COD-crude-data/automatic-downloads/DataCite-retrospective/ACS/depositions/lib/dictionaries/cif_core.dic
dictionary named 'cif_core.dic' version 2.4.2 last updated on
2011-04-26.

Automatic conversion script
Id: cif_fix_values 6909 2019-04-08 15:41:33Z antanas 
;
_cod_original_sg_symbol_H-M P-1
_cod_database_code 4088593

loop_
_symmetry_equiv_pos_as_xyz
'x, y, z'
'-x, -y, -z'

loop_
_atom_site_label
_atom_site_type_symbol
_atom_site_fract_x
_atom_site_fract_y
_atom_site_fract_z
_atom_site_U_iso_or_equiv
_atom_site_adp_type
_atom_site_occupancy
_atom_site_symmetry_multiplicity
_atom_site_calc_flag
_atom_site_refinement_flags
Ho1 Ho 0.863647(16) 0.586268(15) 1.048199(16) 0.05327(9) Uani 1 1 d .
Ho2 Ho 0.664987(16) 0.785556(16) 1.126010(16) 0.05477(9) Uani 1 1 d .
Cl1 Cl 0.85213(9) 0.73638(9) 1.10960(10) 0.0685(4) Uani 1 1 d .
Cl2 Cl 1.06095(9) 0.57075(9) 1.01458(10) 0.0649(4) Uani 1 1 d .
Si1 Si 0.60116(14) 0.80409(13) 1.33517(12) 0.0836(6) Uani 1 1 d .
Si2 Si 0.67069(13) 0.96101(13) 1.23555(14) 0.0886(6) Uani 1 1 d .
Li1 Li 0.8978(7) 0.8130(8) 0.6948(8) 0.088(3) Uani 1 1 d .
N1 N 0.7168(3) 0.5496(3) 1.0829(3) 0.0602(12) Uani 1 1 d .
N2 N 0.5031(3) 0.7835(3) 1.1326(3) 0.0615(12) Uani 1 1 d .
N3 N 0.8980(3) 0.6489(3) 0.9075(3) 0.0598(11) Uani 1 1 d .
N4 N 1.0474(3) 0.7979(3) 0.6466(4) 0.0817(15) Uani 1 1 d .
N5 N 0.7208(3) 0.8426(3) 0.9849(3) 0.0660(12) Uani 1 1 d .
N6 N 0.7644(4) 0.8538(3) 0.6930(3) 0.0801(15) Uani 1 1 d .
N7 N 0.6348(3) 0.8638(3) 1.2403(3) 0.0677(13) Uani 1 1 d .
O1 O 0.8458(3) 0.5353(3) 1.1918(2) 0.0743(11) Uani 1 1 d .
C1 C 0.6693(3) 0.6318(3) 1.0952(3) 0.0515(13) Uani 1 1 d .
C2 C 0.5694(4) 0.6334(4) 1.1072(3) 0.0588(14) Uani 1 1 d .
C3 C 0.5583(4) 0.5468(4) 1.1027(4) 0.0630(15) Uani 1 1 d .
C4 C 0.6511(4) 0.4963(4) 1.0857(4) 0.0627(15) Uani 1 1 d .
C5 C 0.6695(4) 0.4116(4) 1.0739(5) 0.090(2) Uani 1 1 d .
H5 H 0.7327 0.3802 1.0607 0.108 Uiso 1 1 calc R
C6 C 0.5903(6) 0.3724(4) 1.0822(5) 0.108(3) Uani 1 1 d .
H6 H 0.6005 0.3141 1.0747 0.130 Uiso 1 1 calc R
C7 C 0.4964(5) 0.4206(5) 1.1015(5) 0.097(2) Uani 1 1 d .
H7 H 0.4438 0.3938 1.1085 0.116 Uiso 1 1 calc R
C8 C 0.4808(4) 0.5049(5) 1.1101(4) 0.0824(19) Uani 1 1 d .
H8 H 0.4180 0.5362 1.1210 0.099 Uiso 1 1 calc R
C9 C 0.4940(4) 0.7053(4) 1.1231(4) 0.0650(16) Uani 1 1 d .
H9 H 0.4327 0.6969 1.1272 0.078 Uiso 1 1 calc R
C10 C 0.4182(4) 0.8524(4) 1.1448(4) 0.0763(18) Uani 1 1 d .
C11 C 0.4567(5) 0.9343(5) 1.1383(6) 0.134(3) Uani 1 1 d .
H11A H 0.4969 0.9282 1.1711 0.201 Uiso 1 1 calc R
H11B H 0.4015 0.9797 1.1622 0.201 Uiso 1 1 calc R
H11C H 0.4962 0.9471 1.0774 0.201 Uiso 1 1 calc R
C12 C 0.3794(6) 0.8531(5) 1.0756(6) 0.135(3) Uani 1 1 d .
H12A H 0.4335 0.8522 1.0180 0.203 Uiso 1 1 calc R
H12B H 0.3313 0.9036 1.0806 0.203 Uiso 1 1 calc R
H12C H 0.3485 0.8039 1.0837 0.203 Uiso 1 1 calc R
C13 C 0.3366(5) 0.8410(5) 1.2380(5) 0.140(3) Uani 1 1 d .
H13A H 0.3062 0.7931 1.2390 0.210 Uiso 1 1 calc R
H13B H 0.2869 0.8913 1.2530 0.210 Uiso 1 1 calc R
H13C H 0.3656 0.8313 1.2802 0.210 Uiso 1 1 calc R
C14 C 0.9664(4) 0.6992(4) 0.8661(4) 0.0639(15) Uani 1 1 d .
H14 H 0.9973 0.7222 0.8946 0.077 Uiso 1 1 calc R
C15 C 0.9870(4) 0.7139(4) 0.7784(4) 0.0625(15) Uani 1 1 d .
C16 C 0.9263(4) 0.6675(3) 0.7604(4) 0.0612(14) Uani 1 1 d .
C17 C 0.8723(4) 0.6284(3) 0.8427(4) 0.0610(14) Uani 1 1 d .
C18 C 0.8065(5) 0.5747(4) 0.8473(5) 0.089(2) Uani 1 1 d .
H18 H 0.7694 0.5498 0.9011 0.107 Uiso 1 1 calc R
C19 C 0.7971(6) 0.5590(5) 0.7725(6) 0.119(3) Uani 1 1 d .
H19 H 0.7527 0.5241 0.7761 0.143 Uiso 1 1 calc R
C20 C 0.8531(6) 0.5944(5) 0.6908(5) 0.116(3) Uani 1 1 d .
H20 H 0.8469 0.5818 0.6403 0.139 Uiso 1 1 calc R
C21 C 0.9166(5) 0.6473(4) 0.6846(4) 0.0843(19) Uani 1 1 d .
H21 H 0.9539 0.6704 0.6298 0.101 Uiso 1 1 calc R
C22 C 1.0551(4) 0.7662(4) 0.7186(4) 0.0758(18) Uani 1 1 d .
H22 H 1.1059 0.7778 0.7315 0.091 Uiso 1 1 calc R
C23 C 1.1238(7) 0.8460(7) 0.5812(7) 0.153(2) Uani 1 1 d U
C24 C 1.1839(6) 0.8840(6) 0.6139(6) 0.155(2) Uani 1 1 d U
H24A H 1.1416 0.9272 0.6556 0.233 Uiso 1 1 calc R
H24B H 1.2342 0.9088 0.5651 0.233 Uiso 1 1 calc R
H24C H 1.2151 0.8407 0.6423 0.233 Uiso 1 1 calc R
C25 C 1.1928(6) 0.7820(6) 0.5118(6) 0.159(2) Uani 1 1 d U
H25A H 1.2102 0.7303 0.5402 0.239 Uiso 1 1 calc R
H25B H 1.2520 0.8046 0.4744 0.239 Uiso 1 1 calc R
H25C H 1.1599 0.7705 0.4768 0.239 Uiso 1 1 calc R
C26 C 1.0690(6) 0.9165(6) 0.5455(6) 0.158(2) Uani 1 1 d U
H26A H 1.0231 0.8945 0.5304 0.238 Uiso 1 1 calc R
H26B H 1.1156 0.9412 0.4936 0.238 Uiso 1 1 calc R
H26C H 1.0330 0.9592 0.5894 0.238 Uiso 1 1 calc R
C27 C 0.6817(4) 0.8245(4) 0.9300(4) 0.0662(15) Uani 1 1 d .
H27 H 0.6300 0.7934 0.9479 0.079 Uiso 1 1 calc R
C28 C 0.7261(4) 0.8567(4) 0.8449(4) 0.0667(16) Uani 1 1 d .
C29 C 0.7986(4) 0.9018(3) 0.8472(4) 0.0631(15) Uani 1 1 d .
C30 C 0.7933(4) 0.8900(3) 0.9323(4) 0.0612(14) Uani 1 1 d .
C31 C 0.8584(5) 0.9259(4) 0.9551(5) 0.091(2) Uani 1 1 d .
H31 H 0.8558 0.9182 1.0120 0.109 Uiso 1 1 calc R
C32 C 0.9249(6) 0.9719(5) 0.8933(6) 0.112(3) Uani 1 1 d .
H32 H 0.9695 0.9936 0.9073 0.134 Uiso 1 1 calc R
C33 C 0.9260(6) 0.9863(5) 0.8093(6) 0.107(3) Uani 1 1 d .
H33 H 0.9693 1.0200 0.7686 0.129 Uiso 1 1 calc R
C34 C 0.8644(5) 0.9517(4) 0.7858(4) 0.0834(19) Uani 1 1 d .
H34 H 0.8663 0.9613 0.7292 0.100 Uiso 1 1 calc R
C35 C 0.7030(4) 0.8454(4) 0.7734(4) 0.0759(18) Uani 1 1 d .
H35 H 0.6414 0.8314 0.7853 0.091 Uiso 1 1 calc R
C36 C 0.7320(5) 0.8471(6) 0.6202(5) 0.100(2) Uani 1 1 d .
C37 C 0.6533(7) 0.7914(7) 0.6424(6) 0.179(5) Uani 1 1 d .
H37A H 0.6837 0.7326 0.6385 0.269 Uiso 1 1 calc R
H37B H 0.6228 0.8037 0.6014 0.269 Uiso 1 1 calc R
H37C H 0.6034 0.8026 0.7014 0.269 Uiso 1 1 calc R
C38 C 0.8270(6) 0.8097(7) 0.5423(5) 0.183(5) Uani 1 1 d .
H38A H 0.8760 0.8459 0.5270 0.275 Uiso 1 1 calc R
H38B H 0.8122 0.8055 0.4924 0.275 Uiso 1 1 calc R
H38C H 0.8524 0.7541 0.5587 0.275 Uiso 1 1 calc R
C39 C 0.6917(6) 0.9372(6) 0.6004(5) 0.154(4) Uani 1 1 d .
H39A H 0.6283 0.9559 0.6477 0.231 Uiso 1 1 calc R
H39B H 0.6839 0.9387 0.5461 0.231 Uiso 1 1 calc R
H39C H 0.7373 0.9741 0.5950 0.231 Uiso 1 1 calc R
C40 C 0.5905(5) 0.6969(4) 1.3080(4) 0.104(2) Uani 1 1 d .
H40A H 0.5454 0.7035 1.2800 0.156 Uiso 1 1 calc R
H40B H 0.5659 0.6633 1.3614 0.156 Uiso 1 1 calc R
H40C H 0.6549 0.6689 1.2687 0.156 Uiso 1 1 calc R
C41 C 0.4773(5) 0.8462(5) 1.4243(4) 0.133(3) Uani 1 1 d .
H41A H 0.4685 0.9071 1.4242 0.199 Uiso 1 1 calc R
H41B H 0.4746 0.8236 1.4807 0.199 Uiso 1 1 calc R
H41C H 0.4253 0.8293 1.4138 0.199 Uiso 1 1 calc R
C42 C 0.6941(6) 0.7838(5) 1.3845(5) 0.134(3) Uani 1 1 d .
H42A H 0.7576 0.7587 1.3413 0.202 Uiso 1 1 calc R
H42B H 0.6726 0.7456 1.4346 0.202 Uiso 1 1 calc R
H42C H 0.6998 0.8365 1.4031 0.202 Uiso 1 1 calc R
C43 C 0.6045(5) 1.0188(5) 1.3434(5) 0.125(3) Uani 1 1 d .
H43A H 0.5342 1.0309 1.3584 0.188 Uiso 1 1 calc R
H43B H 0.6291 1.0711 1.3375 0.188 Uiso 1 1 calc R
H43C H 0.6163 0.9838 1.3892 0.188 Uiso 1 1 calc R
C44 C 0.8069(5) 0.9524(5) 1.2087(5) 0.121(3) Uani 1 1 d .
H44A H 0.8167 0.9431 1.2623 0.182 Uiso 1 1 calc R
H44B H 0.8294 1.0040 1.1800 0.182 Uiso 1 1 calc R
H44C H 0.8439 0.9055 1.1701 0.182 Uiso 1 1 calc R
C45 C 0.6457(5) 1.0321(4) 1.1496(5) 0.116(3) Uani 1 1 d .
H45A H 0.6603 0.9994 1.0991 0.174 Uiso 1 1 calc R
H45B H 0.6870 1.0753 1.1322 0.174 Uiso 1 1 calc R
H45C H 0.5769 1.0583 1.1732 0.174 Uiso 1 1 calc R
C46 C 0.8998(5) 0.5531(5) 1.2398(5) 0.111(3) Uani 1 1 d .
H46A H 0.9021 0.6134 1.2370 0.133 Uiso 1 1 calc R
H46B H 0.9674 0.5221 1.2156 0.133 Uiso 1 1 calc R
C47 C 0.8442(7) 0.5248(6) 1.3323(5) 0.129(3) Uani 1 1 d .
H47A H 0.8900 0.4989 1.3582 0.155 Uiso 1 1 calc R
H47B H 0.8006 0.5728 1.3677 0.155 Uiso 1 1 calc R
C48 C 0.7884(8) 0.4656(6) 1.3294(5) 0.144(4) Uani 1 1 d .
H48A H 0.7205 0.4786 1.3736 0.173 Uiso 1 1 calc R
H48B H 0.8169 0.4089 1.3421 0.173 Uiso 1 1 calc R
C49 C 0.7892(6) 0.4691(5) 1.2392(5) 0.106(2) Uani 1 1 d .
H49A H 0.8206 0.4151 1.2102 0.127 Uiso 1 1 calc R
H49B H 0.7219 0.4828 1.2427 0.127 Uiso 1 1 calc R

loop_
_atom_site_aniso_label
_atom_site_aniso_U_11
_atom_site_aniso_U_22
_atom_site_aniso_U_33
_atom_site_aniso_U_23
_atom_site_aniso_U_13
_atom_site_aniso_U_12
Ho1 0.04278(13) 0.05730(17) 0.05695(17) -0.00521(13) -0.01776(11) -0.00673(11)
Ho2 0.04812(14) 0.06277(18) 0.05437(17) -0.00821(13) -0.02232(12) -0.00514(12)
Cl1 0.0526(7) 0.0733(10) 0.0855(11) -0.0213(8) -0.0340(7) -0.0008(7)
Cl2 0.0475(7) 0.0630(9) 0.0855(10) -0.0172(8) -0.0271(7) -0.0054(6)
Si1 0.0816(12) 0.1104(16) 0.0588(11) -0.0198(11) -0.0328(9) 0.0017(10)
Si2 0.0735(11) 0.0947(15) 0.1031(15) -0.0378(12) -0.0391(11) -0.0017(10)
Li1 0.067(6) 0.111(9) 0.100(8) 0.021(7) -0.050(6) -0.021(6)
N1 0.051(2) 0.062(3) 0.066(3) -0.006(2) -0.020(2) -0.012(2)
N2 0.054(3) 0.065(3) 0.074(3) -0.005(3) -0.034(2) -0.009(2)
N3 0.062(3) 0.061(3) 0.059(3) 0.001(2) -0.026(2) -0.015(2)
N4 0.061(3) 0.085(4) 0.085(4) 0.013(3) -0.019(3) -0.013(3)
N5 0.067(3) 0.067(3) 0.063(3) -0.001(3) -0.027(3) -0.009(2)
N6 0.100(4) 0.080(4) 0.061(3) 0.005(3) -0.033(3) -0.019(3)
N7 0.058(3) 0.081(3) 0.066(3) -0.022(3) -0.027(2) -0.001(2)
O1 0.076(3) 0.086(3) 0.062(3) 0.003(2) -0.029(2) -0.018(2)
C1 0.043(3) 0.054(3) 0.053(3) -0.002(3) -0.017(2) -0.007(2)
C2 0.046(3) 0.075(4) 0.057(3) -0.008(3) -0.021(2) -0.013(3)
C3 0.058(3) 0.075(4) 0.062(4) -0.006(3) -0.027(3) -0.019(3)
C4 0.057(3) 0.060(4) 0.067(4) -0.009(3) -0.019(3) -0.014(3)
C5 0.063(4) 0.073(5) 0.128(6) -0.021(4) -0.029(4) -0.013(3)
C6 0.098(5) 0.075(5) 0.155(7) -0.019(5) -0.047(5) -0.023(4)
C7 0.084(5) 0.096(6) 0.122(6) -0.007(5) -0.042(4) -0.038(4)
C8 0.063(4) 0.100(5) 0.093(5) -0.009(4) -0.037(3) -0.019(4)
C9 0.044(3) 0.089(5) 0.064(4) 0.006(3) -0.026(3) -0.012(3)
C10 0.049(3) 0.079(5) 0.096(5) -0.014(4) -0.033(3) 0.011(3)
C11 0.113(6) 0.081(6) 0.216(10) 0.001(6) -0.088(7) 0.011(5)
C12 0.137(7) 0.125(7) 0.187(9) -0.034(6) -0.126(7) 0.038(5)
C13 0.079(5) 0.156(8) 0.135(7) -0.025(6) -0.016(5) 0.038(5)
C14 0.063(3) 0.070(4) 0.071(4) 0.002(3) -0.037(3) -0.018(3)
C15 0.054(3) 0.063(4) 0.070(4) 0.004(3) -0.027(3) -0.006(3)
C16 0.062(3) 0.054(4) 0.068(4) -0.002(3) -0.031(3) 0.001(3)
C17 0.056(3) 0.056(4) 0.070(4) 0.001(3) -0.026(3) -0.010(3)
C18 0.089(5) 0.098(5) 0.093(5) 0.011(4) -0.046(4) -0.030(4)
C19 0.149(7) 0.146(8) 0.104(7) 0.008(6) -0.071(6) -0.075(6)
C20 0.152(7) 0.136(7) 0.089(6) 0.021(5) -0.066(6) -0.067(6)
C21 0.100(5) 0.092(5) 0.069(5) 0.012(4) -0.039(4) -0.031(4)
C22 0.057(3) 0.080(5) 0.081(5) 0.015(4) -0.024(3) -0.008(3)
C23 0.123(4) 0.179(6) 0.138(5) 0.057(4) -0.028(3) -0.074(4)
C24 0.125(4) 0.179(6) 0.141(5) 0.057(4) -0.027(3) -0.078(4)
C25 0.129(4) 0.183(6) 0.142(5) 0.052(4) -0.024(3) -0.074(4)
C26 0.128(4) 0.183(6) 0.141(5) 0.064(4) -0.028(3) -0.074(4)
C27 0.060(3) 0.074(4) 0.060(4) 0.001(3) -0.022(3) -0.009(3)
C28 0.057(3) 0.071(4) 0.063(4) -0.007(3) -0.020(3) 0.002(3)
C29 0.060(3) 0.053(4) 0.065(4) 0.000(3) -0.019(3) 0.003(3)
C30 0.060(3) 0.056(4) 0.063(4) -0.006(3) -0.021(3) -0.007(3)
C31 0.096(5) 0.100(5) 0.076(5) -0.011(4) -0.036(4) -0.012(4)
C32 0.103(6) 0.110(6) 0.118(7) -0.013(6) -0.028(5) -0.044(5)
C33 0.113(6) 0.097(6) 0.092(6) 0.006(5) -0.016(5) -0.039(5)
C34 0.089(5) 0.078(5) 0.067(4) 0.004(4) -0.018(4) -0.016(4)
C35 0.062(4) 0.101(5) 0.060(4) -0.012(4) -0.025(3) 0.002(3)
C36 0.093(5) 0.149(7) 0.070(5) 0.001(5) -0.052(4) -0.005(5)
C37 0.215(11) 0.275(13) 0.117(8) 0.026(8) -0.101(8) -0.140(10)
C38 0.112(7) 0.364(16) 0.071(6) -0.054(8) -0.046(5) 0.011(8)
C39 0.156(8) 0.203(10) 0.122(8) 0.019(7) -0.091(7) -0.002(7)
C40 0.116(6) 0.123(6) 0.067(5) 0.006(4) -0.033(4) -0.024(5)
C41 0.112(6) 0.167(8) 0.079(5) -0.023(5) -0.010(4) 0.008(5)
C42 0.163(8) 0.142(7) 0.137(7) -0.016(6) -0.107(7) 0.002(6)
C43 0.124(6) 0.123(7) 0.127(7) -0.055(5) -0.044(5) -0.007(5)
C44 0.089(5) 0.121(6) 0.171(8) -0.049(6) -0.061(5) -0.016(4)
C45 0.110(6) 0.107(6) 0.128(7) -0.009(5) -0.042(5) -0.027(5)
C46 0.106(6) 0.166(8) 0.082(6) 0.014(5) -0.059(5) -0.033(5)
C47 0.146(8) 0.160(9) 0.075(6) 0.002(6) -0.050(6) -0.004(7)
C48 0.194(10) 0.152(9) 0.064(6) 0.023(6) -0.027(6) -0.052(8)
C49 0.124(6) 0.098(6) 0.086(6) 0.016(4) -0.027(5) -0.042(5)

loop_
_atom_type_symbol
_atom_type_description
_atom_type_scat_dispersion_real
_atom_type_scat_dispersion_imag
_atom_type_scat_source
C C 0.0033 0.0016 'International Tables Vol C Tables 4.2.6.8 and 6.1.1.4'
H H 0.0000 0.0000 'International Tables Vol C Tables 4.2.6.8 and 6.1.1.4'
Li Li -0.0003 0.0001 'International Tables Vol C Tables 4.2.6.8 and 6.1.1.4'
N N 0.0061 0.0033 'International Tables Vol C Tables 4.2.6.8 and 6.1.1.4'
O O 0.0106 0.0060 'International Tables Vol C Tables 4.2.6.8 and 6.1.1.4'
Si Si 0.0817 0.0704 'International Tables Vol C Tables 4.2.6.8 and 6.1.1.4'
Cl Cl 0.1484 0.1585 'International Tables Vol C Tables 4.2.6.8 and 6.1.1.4'
Ho Ho -0.2175 4.6783 'International Tables Vol C Tables 4.2.6.8 and 6.1.1.4'

loop_
_geom_angle_atom_site_label_1
_geom_angle_atom_site_label_2
_geom_angle_atom_site_label_3
_geom_angle
_geom_angle_site_symmetry_1
_geom_angle_site_symmetry_3
N1 Ho1 N3 101.76(16) . .
N1 Ho1 O1 86.25(15) . .
N3 Ho1 O1 171.31(14) . .
N1 Ho1 C1 30.90(14) . .
N3 Ho1 C1 91.18(15) . .
O1 Ho1 C1 94.11(14) . .
N1 Ho1 Cl1 113.70(11) . .
N3 Ho1 Cl1 89.49(11) . .
O1 Ho1 Cl1 84.12(10) . .
C1 Ho1 Cl1 84.87(11) . .
N1 Ho1 Cl2 85.28(11) . 2_767
N3 Ho1 Cl2 93.45(11) . 2_767
O1 Ho1 Cl2 90.56(10) . 2_767
C1 Ho1 Cl2 115.03(11) . 2_767
Cl1 Ho1 Cl2 159.78(4) . 2_767
N1 Ho1 Cl2 159.56(12) . .
N3 Ho1 Cl2 89.29(11) . .
O1 Ho1 Cl2 84.11(10) . .
C1 Ho1 Cl2 168.05(11) . .
Cl1 Ho1 Cl2 83.20(4) . .
Cl2 Ho1 Cl2 76.85(4) 2_767 .
N7 Ho2 N5 120.52(17) . .
N7 Ho2 N2 104.00(15) . .
N5 Ho2 N2 92.94(16) . .
N7 Ho2 C1 138.64(17) . .
N5 Ho2 C1 100.66(16) . .
N2 Ho2 C1 75.53(15) . .
N7 Ho2 Cl1 89.06(11) . .
N5 Ho2 Cl1 90.82(12) . .
N2 Ho2 Cl1 162.07(12) . .
C1 Ho2 Cl1 86.55(11) . .
Ho1 Cl1 Ho2 91.95(4) . .
Ho1 Cl2 Ho1 103.15(4) 2_767 .
N7 Si1 C42 114.5(3) . .
N7 Si1 C40 107.6(3) . .
C42 Si1 C40 105.6(3) . .
N7 Si1 C41 114.7(3) . .
C42 Si1 C41 107.6(4) . .
C40 Si1 C41 106.1(4) . .
N7 Si2 C45 110.8(3) . .
N7 Si2 C44 113.3(3) . .
C45 Si2 C44 107.1(4) . .
N7 Si2 C43 113.2(3) . .
C45 Si2 C43 107.4(4) . .
C44 Si2 C43 104.7(3) . .
N6 Li1 N4 155.6(7) . .
N6 Li1 C16 117.5(5) . .
N4 Li1 C16 82.3(4) . .
N6 Li1 C22 172.3(6) . .
N4 Li1 C22 30.8(2) . .
C16 Li1 C22 61.1(3) . .
N6 Li1 C15 142.9(6) . .
N4 Li1 C15 61.2(3) . .
C16 Li1 C15 32.4(2) . .
C22 Li1 C15 32.6(2) . .
N6 Li1 C35 28.3(2) . .
N4 Li1 C35 172.3(6) . .
C16 Li1 C35 99.1(4) . .
C22 Li1 C35 144.6(5) . .
C15 Li1 C35 116.6(5) . .
N6 Li1 C29 78.0(4) . .
N4 Li1 C29 114.8(5) . .
C16 Li1 C29 98.9(4) . .
C22 Li1 C29 94.6(4) . .
C15 Li1 C29 86.1(4) . .
C35 Li1 C29 57.5(3) . .
N6 Li1 C28 56.7(3) . .
N4 Li1 C28 142.6(6) . .
C16 Li1 C28 90.3(4) . .
C22 Li1 C28 115.7(5) . .
C15 Li1 C28 94.1(4) . .
C35 Li1 C28 30.3(2) . .
C29 Li1 C28 30.3(2) . .
C1 N1 C4 110.0(4) . .
C1 N1 Ho1 92.6(3) . .
C4 N1 Ho1 155.8(4) . .
C9 N2 C10 118.7(5) . .
C9 N2 Ho2 110.1(3) . .
C10 N2 Ho2 131.2(4) . .
C14 N3 C17 104.5(5) . .
C14 N3 Ho1 125.2(4) . .
C17 N3 Ho1 128.7(4) . .
C22 N4 C23 120.7(7) . .
C22 N4 Li1 96.8(5) . .
C23 N4 Li1 134.1(6) . .
C27 N5 C30 103.9(5) . .
C27 N5 Ho2 118.6(4) . .
C30 N5 Ho2 137.3(4) . .
C35 N6 C36 119.1(6) . .
C35 N6 Li1 104.0(5) . .
C36 N6 Li1 128.6(5) . .
Si1 N7 Si2 120.8(3) . .
Si1 N7 Ho2 110.4(2) . .
Si2 N7 Ho2 126.6(3) . .
C46 O1 C49 108.3(5) . .
C46 O1 Ho1 127.2(4) . .
C49 O1 Ho1 123.8(4) . .
N1 C1 C2 107.9(4) . .
N1 C1 Ho2 149.8(4) . .
C2 C1 Ho2 101.6(3) . .
N1 C1 Ho1 56.5(2) . .
C2 C1 Ho1 162.8(4) . .
Ho2 C1 Ho1 94.86(15) . .
C9 C2 C1 126.8(5) . .
C9 C2 C3 126.0(5) . .
C1 C2 C3 107.2(5) . .
C4 C3 C8 117.0(6) . .
C4 C3 C2 106.9(5) . .
C8 C3 C2 136.2(5) . .
C5 C4 C3 123.3(5) . .
C5 C4 N1 128.7(5) . .
C3 C4 N1 108.0(5) . .
C4 C5 C6 117.8(6) . .
C4 C5 H5 121.1 . .
C6 C5 H5 121.1 . .
C7 C6 C5 120.1(6) . .
C7 C6 H6 119.9 . .
C5 C6 H6 119.9 . .
C8 C7 C6 120.9(6) . .
C8 C7 H7 119.6 . .
C6 C7 H7 119.6 . .
C7 C8 C3 120.8(6) . .
C7 C8 H8 119.6 . .
C3 C8 H8 119.6 . .
N2 C9 C2 125.6(5) . .
N2 C9 H9 117.2 . .
C2 C9 H9 117.2 . .
N2 C10 C12 112.4(5) . .
N2 C10 C11 106.0(5) . .
C12 C10 C11 109.4(6) . .
N2 C10 C13 107.6(5) . .
C12 C10 C13 111.0(6) . .
C11 C10 C13 110.3(6) . .
C10 C11 H11A 109.5 . .
C10 C11 H11B 109.5 . .
H11A C11 H11B 109.5 . .
C10 C11 H11C 109.5 . .
H11A C11 H11C 109.5 . .
H11B C11 H11C 109.5 . .
C10 C12 H12A 109.5 . .
C10 C12 H12B 109.5 . .
H12A C12 H12B 109.5 . .
C10 C12 H12C 109.5 . .
H12A C12 H12C 109.5 . .
H12B C12 H12C 109.5 . .
C10 C13 H13A 109.5 . .
C10 C13 H13B 109.5 . .
H13A C13 H13B 109.5 . .
C10 C13 H13C 109.5 . .
H13A C13 H13C 109.5 . .
H13B C13 H13C 109.5 . .
N3 C14 C15 114.3(5) . .
N3 C14 H14 122.9 . .
C15 C14 H14 122.9 . .
C14 C15 C16 105.7(5) . .
C14 C15 C22 126.4(6) . .
C16 C15 C22 127.9(6) . .
C14 C15 Li1 133.5(5) . .
C16 C15 Li1 71.8(4) . .
C22 C15 Li1 72.0(4) . .
C21 C16 C17 118.9(6) . .
C21 C16 C15 136.2(6) . .
C17 C16 C15 104.6(5) . .
C21 C16 Li1 78.7(5) . .
C17 C16 Li1 132.5(4) . .
C15 C16 Li1 75.8(4) . .
N3 C17 C18 129.8(6) . .
N3 C17 C16 110.9(5) . .
C18 C17 C16 119.2(6) . .
C19 C18 C17 119.9(7) . .
C19 C18 H18 120.1 . .
C17 C18 H18 120.1 . .
C18 C19 C20 121.2(7) . .
C18 C19 H19 119.4 . .
C20 C19 H19 119.4 . .
C21 C20 C19 120.2(7) . .
C21 C20 H20 119.9 . .
C19 C20 H20 119.9 . .
C20 C21 C16 120.6(6) . .
C20 C21 H21 119.7 . .
C16 C21 H21 119.7 . .
N4 C22 C15 121.3(6) . .
N4 C22 Li1 52.5(4) . .
C15 C22 Li1 75.4(4) . .
N4 C22 H22 119.4 . .
C15 C22 H22 119.4 . .
Li1 C22 H22 151.4 . .
C24 C23 N4 117.1(8) . .
C24 C23 C26 107.7(9) . .
N4 C23 C26 106.4(8) . .
C24 C23 C25 108.5(9) . .
N4 C23 C25 104.8(8) . .
C26 C23 C25 112.5(10) . .
C23 C24 H24A 109.5 . .
C23 C24 H24B 109.5 . .
H24A C24 H24B 109.5 . .
C23 C24 H24C 109.5 . .
H24A C24 H24C 109.5 . .
H24B C24 H24C 109.5 . .
C23 C25 H25A 109.5 . .
C23 C25 H25B 109.5 . .
H25A C25 H25B 109.5 . .
C23 C25 H25C 109.5 . .
H25A C25 H25C 109.5 . .
H25B C25 H25C 109.5 . .
C23 C26 H26A 109.5 . .
C23 C26 H26B 109.5 . .
H26A C26 H26B 109.5 . .
C23 C26 H26C 109.5 . .
H26A C26 H26C 109.5 . .
H26B C26 H26C 109.5 . .
N5 C27 C28 113.6(5) . .
N5 C27 H27 123.2 . .
C28 C27 H27 123.2 . .
C27 C28 C35 126.0(6) . .
C27 C28 C29 104.7(5) . .
C35 C28 C29 129.3(6) . .
C27 C28 Li1 137.2(5) . .
C35 C28 Li1 69.3(4) . .
C29 C28 Li1 73.5(4) . .
C30 C29 C34 120.2(6) . .
C30 C29 C28 105.7(5) . .
C34 C29 C28 134.2(6) . .
C30 C29 Li1 135.0(4) . .
C34 C29 Li1 72.7(4) . .
C28 C29 Li1 76.2(4) . .
N5 C30 C29 112.1(5) . .
N5 C30 C31 128.6(6) . .
C29 C30 C31 119.3(6) . .
C32 C31 C30 119.8(7) . .
C32 C31 H31 120.1 . .
C30 C31 H31 120.1 . .
C31 C32 C33 120.1(8) . .
C31 C32 H32 119.9 . .
C33 C32 H32 119.9 . .
C34 C33 C32 121.0(7) . .
C34 C33 H33 119.5 . .
C32 C33 H33 119.5 . .
C33 C34 C29 119.5(7) . .
C33 C34 H34 120.2 . .
C29 C34 H34 120.2 . .
N6 C35 C28 122.0(6) . .
N6 C35 Li1 47.7(4) . .
C28 C35 Li1 80.3(4) . .
N6 C35 H35 119.0 . .
C28 C35 H35 119.0 . .
Li1 C35 H35 150.1 . .
N6 C36 C39 105.8(7) . .
N6 C36 C37 115.0(6) . .
C39 C36 C37 109.5(7) . .
N6 C36 C38 105.0(6) . .
C39 C36 C38 112.0(8) . .
C37 C36 C38 109.5(8) . .
C36 C37 H37A 109.5 . .
C36 C37 H37B 109.5 . .
H37A C37 H37B 109.5 . .
C36 C37 H37C 109.5 . .
H37A C37 H37C 109.5 . .
H37B C37 H37C 109.5 . .
C36 C38 H38A 109.5 . .
C36 C38 H38B 109.5 . .
H38A C38 H38B 109.5 . .
C36 C38 H38C 109.5 . .
H38A C38 H38C 109.5 . .
H38B C38 H38C 109.5 . .
C36 C39 H39A 109.5 . .
C36 C39 H39B 109.5 . .
H39A C39 H39B 109.5 . .
C36 C39 H39C 109.5 . .
H39A C39 H39C 109.5 . .
H39B C39 H39C 109.5 . .
Si1 C40 H40A 109.5 . .
Si1 C40 H40B 109.5 . .
H40A C40 H40B 109.5 . .
Si1 C40 H40C 109.5 . .
H40A C40 H40C 109.5 . .
H40B C40 H40C 109.5 . .
Si1 C41 H41A 109.5 . .
Si1 C41 H41B 109.5 . .
H41A C41 H41B 109.5 . .
Si1 C41 H41C 109.5 . .
H41A C41 H41C 109.5 . .
H41B C41 H41C 109.5 . .
Si1 C42 H42A 109.5 . .
Si1 C42 H42B 109.5 . .
H42A C42 H42B 109.5 . .
Si1 C42 H42C 109.5 . .
H42A C42 H42C 109.5 . .
H42B C42 H42C 109.5 . .
Si2 C43 H43A 109.5 . .
Si2 C43 H43B 109.5 . .
H43A C43 H43B 109.5 . .
Si2 C43 H43C 109.5 . .
H43A C43 H43C 109.5 . .
H43B C43 H43C 109.5 . .
Si2 C44 H44A 109.5 . .
Si2 C44 H44B 109.5 . .
H44A C44 H44B 109.5 . .
Si2 C44 H44C 109.5 . .
H44A C44 H44C 109.5 . .
H44B C44 H44C 109.5 . .
Si2 C45 H45A 109.5 . .
Si2 C45 H45B 109.5 . .
H45A C45 H45B 109.5 . .
Si2 C45 H45C 109.5 . .
H45A C45 H45C 109.5 . .
H45B C45 H45C 109.5 . .
O1 C46 C47 105.4(6) . .
O1 C46 H46A 110.7 . .
C47 C46 H46A 110.7 . .
O1 C46 H46B 110.7 . .
C47 C46 H46B 110.7 . .
H46A C46 H46B 108.8 . .
C48 C47 C46 107.0(7) . .
C48 C47 H47A 110.3 . .
C46 C47 H47A 110.3 . .
C48 C47 H47B 110.3 . .
C46 C47 H47B 110.3 . .
H47A C47 H47B 108.6 . .
C47 C48 C49 108.8(7) . .
C47 C48 H48A 109.9 . .
C49 C48 H48A 109.9 . .
C47 C48 H48B 109.9 . .
C49 C48 H48B 109.9 . .
H48A C48 H48B 108.3 . .
O1 C49 C48 105.1(6) . .
O1 C49 H49A 110.7 . .
C48 C49 H49A 110.7 . .
O1 C49 H49B 110.7 . .
C48 C49 H49B 110.7 . .
H49A C49 H49B 108.8 . .

loop_
_geom_bond_atom_site_label_1
_geom_bond_atom_site_label_2
_geom_bond_distance
_geom_bond_site_symmetry_2
Ho1 N1 2.214(4) .
Ho1 N3 2.342(4) .
Ho1 O1 2.373(4) .
Ho1 C1 2.652(5) .
Ho1 Cl1 2.6569(14) .
Ho1 Cl2 2.6734(13) 2_767
Ho1 Cl2 2.7394(12) .
Ho2 N7 2.225(4) .
Ho2 N5 2.298(5) .
Ho2 N2 2.395(4) .
Ho2 C1 2.551(5) .
Ho2 Cl1 2.6728(13) .
Cl2 Ho1 2.6733(13) 2_767
Si1 N7 1.698(5) .
Si1 C42 1.865(7) .
Si1 C40 1.873(7) .
Si1 C41 1.873(6) .
Si2 N7 1.729(5) .
Si2 C45 1.860(7) .
Si2 C44 1.880(6) .
Si2 C43 1.885(7) .
Li1 N6 1.997(11) .
Li1 N4 2.015(11) .
Li1 C16 2.515(12) .
Li1 C22 2.523(11) .
Li1 C15 2.567(12) .
Li1 C35 2.619(11) .
Li1 C29 2.724(13) .
Li1 C28 2.759(12) .
N1 C1 1.363(6) .
N1 C4 1.408(6) .
N2 C9 1.319(6) .
N2 C10 1.474(6) .
N3 C14 1.338(6) .
N3 C17 1.379(7) .
N4 C22 1.299(7) .
N4 C23 1.488(9) .
N5 C27 1.358(7) .
N5 C30 1.381(6) .
N6 C35 1.278(7) .
N6 C36 1.508(8) .
O1 C46 1.438(7) .
O1 C49 1.444(7) .
C1 C2 1.424(6) .
C2 C9 1.409(7) .
C2 C3 1.444(7) .
C3 C4 1.399(7) .
C3 C8 1.409(7) .
C4 C5 1.351(7) .
C5 C6 1.400(8) .
C5 H5 0.9300 .
C6 C7 1.392(9) .
C6 H6 0.9300 .
C7 C8 1.339(8) .
C7 H7 0.9300 .
C8 H8 0.9300 .
C9 H9 0.9300 .
C10 C12 1.497(9) .
C10 C11 1.510(9) .
C10 C13 1.540(9) .
C11 H11A 0.9600 .
C11 H11B 0.9600 .
C11 H11C 0.9600 .
C12 H12A 0.9600 .
C12 H12B 0.9600 .
C12 H12C 0.9600 .
C13 H13A 0.9600 .
C13 H13B 0.9600 .
C13 H13C 0.9600 .
C14 C15 1.367(7) .
C14 H14 0.9300 .
C15 C16 1.420(7) .
C15 C22 1.430(8) .
C16 C21 1.409(8) .
C16 C17 1.420(7) .
C17 C18 1.406(8) .
C18 C19 1.367(9) .
C18 H18 0.9300 .
C19 C20 1.395(9) .
C19 H19 0.9300 .
C20 C21 1.361(9) .
C20 H20 0.9300 .
C21 H21 0.9300 .
C22 H22 0.9300 .
C23 C24 1.479(12) .
C23 C26 1.495(12) .
C23 C25 1.510(12) .
C24 H24A 0.9600 .
C24 H24B 0.9600 .
C24 H24C 0.9600 .
C25 H25A 0.9600 .
C25 H25B 0.9600 .
C25 H25C 0.9600 .
C26 H26A 0.9600 .
C26 H26B 0.9600 .
C26 H26C 0.9600 .
C27 C28 1.382(7) .
C27 H27 0.9300 .
C28 C35 1.413(8) .
C28 C29 1.433(8) .
C29 C30 1.385(7) .
C29 C34 1.396(8) .
C30 C31 1.418(8) .
C31 C32 1.365(9) .
C31 H31 0.9300 .
C32 C33 1.390(10) .
C32 H32 0.9300 .
C33 C34 1.368(9) .
C33 H33 0.9300 .
C34 H34 0.9300 .
C35 H35 0.9300 .
C36 C39 1.517(10) .
C36 C37 1.518(10) .
C36 C38 1.531(9) .
C37 H37A 0.9600 .
C37 H37B 0.9600 .
C37 H37C 0.9600 .
C38 H38A 0.9600 .
C38 H38B 0.9600 .
C38 H38C 0.9600 .
C39 H39A 0.9600 .
C39 H39B 0.9600 .
C39 H39C 0.9600 .
C40 H40A 0.9600 .
C40 H40B 0.9600 .
C40 H40C 0.9600 .
C41 H41A 0.9600 .
C41 H41B 0.9600 .
C41 H41C 0.9600 .
C42 H42A 0.9600 .
C42 H42B 0.9600 .
C42 H42C 0.9600 .
C43 H43A 0.9600 .
C43 H43B 0.9600 .
C43 H43C 0.9600 .
C44 H44A 0.9600 .
C44 H44B 0.9600 .
C44 H44C 0.9600 .
C45 H45A 0.9600 .
C45 H45B 0.9600 .
C45 H45C 0.9600 .
C46 C47 1.484(9) .
C46 H46A 0.9700 .
C46 H46B 0.9700 .
C47 C48 1.399(10) .
C47 H47A 0.9700 .
C47 H47B 0.9700 .
C48 C49 1.497(10) .
C48 H48A 0.9700 .
C48 H48B 0.9700 .
C49 H49A 0.9700 .
C49 H49B 0.9700 .

loop_
_platon_squeeze_void_nr
_platon_squeeze_void_average_x
_platon_squeeze_void_average_y
_platon_squeeze_void_average_z
_platon_squeeze_void_volume
_platon_squeeze_void_count_electrons
_platon_squeeze_void_content
1 -0.112 0.500 0.577 1112 29 ' '
